data_4336565
loop_
_publ_author_name
'Volodymyr Smetana'
'Gordon J. Miller'
'John D. Corbett'

_publ_section_title
;
 Polyclusters and Substitution Effects in the Na-Au-Ga System: Remarkable
 Sodium Bonding Characteristics in Polar Intermetallics
;
_journal_name_full 'Inorganic Chemistry'
_journal_page_first 12502
_journal_page_last 12510
_journal_paper_doi 10.1021/ic401580y
_journal_volume 52
_journal_year 2013
_chemical_formula_sum 'Au2 Ga4 Na'
_chemical_formula_weight 695.80
_chemical_name_systematic
; 
 ? 
;
_space_group_IT_number 62
_symmetry_cell_setting orthorhombic
_symmetry_space_group_name_Hall '-P 2ac 2n'
_symmetry_space_group_name_H-M 'P n m a'
_atom_sites_solution_primary direct
_atom_sites_solution_secondary difmap
_audit_creation_method SHELXL-97
_cell_angle_alpha 90.00
_cell_angle_beta 90.00
_cell_angle_gamma 90.00
_cell_formula_units_Z 4
_cell_length_a 16.733(3)
_cell_length_b 4.3330(9)
_cell_length_c 7.3580(15)
_cell_measurement_reflns_used 8000
_cell_measurement_temperature 293(2)
_cell_measurement_theta_max 25.5
_cell_measurement_theta_min 3.02
_cell_volume 533.49(18)
_computing_structure_refinement 'SHELXL-97 (Sheldrick, 1997)'
_computing_structure_solution 'SHELXS-97 (Sheldrick, 1990)'
_diffrn_ambient_temperature 293(2)
_diffrn_measured_fraction_theta_full 0.958
_diffrn_measured_fraction_theta_max 0.958
_diffrn_measurement_device_type 'Bruker CCD'
_diffrn_measurement_method w-scan
_diffrn_radiation_monochromator graphite
_diffrn_radiation_source 'fine-focus sealed tube'
_diffrn_radiation_type MoK\a
_diffrn_radiation_wavelength 0.71073
_diffrn_reflns_av_R_equivalents 0.0634
_diffrn_reflns_av_sigmaI/netI 0.0864
_diffrn_reflns_limit_h_max 18
_diffrn_reflns_limit_h_min 0
_diffrn_reflns_limit_k_max 4
_diffrn_reflns_limit_k_min -4
_diffrn_reflns_limit_l_max 7
_diffrn_reflns_limit_l_min 0
_diffrn_reflns_number 541
_diffrn_reflns_theta_full 25.50
_diffrn_reflns_theta_max 25.50
_diffrn_reflns_theta_min 3.02
_exptl_absorpt_coefficient_mu 74.616
_exptl_absorpt_correction_T_max 0.19
_exptl_absorpt_correction_T_min 0.11
_exptl_absorpt_correction_type numerical
_exptl_crystal_colour silver
_exptl_crystal_density_diffrn 8.663
_exptl_crystal_description 'irregular fragment'
_exptl_crystal_F_000 1172
_exptl_crystal_size_max 0.12
_exptl_crystal_size_mid 0.10
_exptl_crystal_size_min 0.09
_refine_diff_density_max 2.181
_refine_diff_density_min -1.927
_refine_diff_density_rms 0.510
_refine_ls_extinction_coef 0.0020(2)
_refine_ls_extinction_expression Fc^*^=kFc[1+0.001xFc^2^\l^3^/sin(2\q)]^-1/4^
_refine_ls_extinction_method SHELXL
_refine_ls_goodness_of_fit_ref 1.055
_refine_ls_matrix_type full
_refine_ls_number_parameters 44
_refine_ls_number_reflns 367
_refine_ls_number_restraints 0
_refine_ls_restrained_S_all 1.055
_refine_ls_R_factor_all 0.0901
_refine_ls_R_factor_gt 0.0487
_refine_ls_shift/su_max 0.000
_refine_ls_shift/su_mean 0.000
_refine_ls_structure_factor_coef Fsqd
_refine_ls_weighting_details 'calc w=1/[\s^2^(Fo^2^)+(0.0285P)^2^+0.0000P] where P=(Fo^2^+2Fc^2^)/3'
_refine_ls_weighting_scheme calc
_refine_ls_wR_factor_gt 0.0761
_refine_ls_wR_factor_ref 0.0833
_reflns_number_gt 248
_reflns_number_total 367
_reflns_threshold_expression >2sigma(I)
_cod_data_source_file ic401580y_si_002_2.cif
_cod_data_source_block NaAu2Ga4
_cod_original_cell_volume 533.49(19)
_cod_database_code 4336565

loop_
_symmetry_equiv_pos_as_xyz
'x, y, z'
'-x+1/2, -y, z+1/2'
'-x, y+1/2, -z'
'x+1/2, -y+1/2, -z+1/2'
'-x, -y, -z'
'x-1/2, y, -z-1/2'
'x, -y-1/2, z'
'-x-1/2, y-1/2, z-1/2'

loop_
_atom_site_label
_atom_site_type_symbol
_atom_site_fract_x
_atom_site_fract_y
_atom_site_fract_z
_atom_site_U_iso_or_equiv
_atom_site_adp_type
_atom_site_occupancy
_atom_site_symmetry_multiplicity
_atom_site_calc_flag
_atom_site_refinement_flags
Au1 Au 0.47695(11) 0.2500 0.7588(4) 0.0169(7) Uani 1 2 d S
Au2 Au 0.21916(11) 0.2500 0.5016(4) 0.0212(7) Uani 1 2 d S
Ga3 Ga 0.3156(3) 0.2500 0.8054(10) 0.0127(15) Uani 1 2 d S
Ga4 Ga 0.4358(3) -0.2500 0.9440(9) 0.0178(17) Uani 1 2 d S
Ga5 Ga 0.4521(3) -0.2500 0.5574(9) 0.0150(17) Uani 1 2 d S
Ga6 Ga 0.3009(3) -0.2500 0.5729(10) 0.0183(17) Uani 1 2 d S
Na1 Na 0.3760(12) 0.2500 0.256(4) 0.031(6) Uani 1 2 d S

loop_
_atom_site_aniso_label
_atom_site_aniso_U_11
_atom_site_aniso_U_22
_atom_site_aniso_U_33
_atom_site_aniso_U_23
_atom_site_aniso_U_13
_atom_site_aniso_U_12
Au1 0.0155(10) 0.0164(12) 0.0186(15) 0.000 0.0005(10) 0.000
Au2 0.0147(9) 0.0147(14) 0.0340(15) 0.000 0.0014(12) 0.000
Ga3 0.011(2) 0.010(4) 0.017(4) 0.000 0.005(3) 0.000
Ga4 0.012(3) 0.022(4) 0.020(5) 0.000 0.005(3) 0.000
Ga5 0.013(2) 0.016(4) 0.016(5) 0.000 0.004(3) 0.000
Ga6 0.011(3) 0.012(4) 0.032(4) 0.000 -0.004(3) 0.000
Na1 0.030(10) 0.041(15) 0.021(14) 0.000 0.004(12) 0.000

loop_
_atom_type_symbol
_atom_type_description
_atom_type_scat_dispersion_real
_atom_type_scat_dispersion_imag
_atom_type_scat_source
Na Na 0.0362 0.0249 'International Tables Vol C Tables 4.2.6.8 and 6.1.1.4'
Ga Ga 0.2307 1.6083 'International Tables Vol C Tables 4.2.6.8 and 6.1.1.4'
Au Au -2.0133 8.8022 'International Tables Vol C Tables 4.2.6.8 and 6.1.1.4'

loop_
_geom_angle_atom_site_label_1
_geom_angle_atom_site_label_2
_geom_angle_atom_site_label_3
_geom_angle
_geom_angle_site_symmetry_1
_geom_angle_site_symmetry_3
Ga5 Au1 Ga4 119.23(18) 5_656 5_657
Ga5 Au1 Ga4 125.17(13) 5_656 1_565
Ga4 Au1 Ga4 73.53(15) 5_657 1_565
Ga5 Au1 Ga4 125.17(13) 5_656 .
Ga4 Au1 Ga4 73.53(15) 5_657 .
Ga4 Au1 Ga4 109.7(3) 1_565 .
Ga5 Au1 Ga5 64.83(14) 5_656 .
Ga4 Au1 Ga5 123.42(12) 5_657 .
Ga4 Au1 Ga5 155.83(16) 1_565 .
Ga4 Au1 Ga5 65.14(18) . .
Ga5 Au1 Ga5 64.83(14) 5_656 1_565
Ga4 Au1 Ga5 123.42(12) 5_657 1_565
Ga4 Au1 Ga5 65.14(18) 1_565 1_565
Ga4 Au1 Ga5 155.83(16) . 1_565
Ga5 Au1 Ga5 109.2(3) . 1_565
Ga5 Au1 Ga3 124.3(2) 5_656 .
Ga4 Au1 Ga3 116.48(19) 5_657 .
Ga4 Au1 Ga3 71.19(13) 1_565 .
Ga4 Au1 Ga3 71.19(13) . .
Ga5 Au1 Ga3 85.11(15) . .
Ga5 Au1 Ga3 85.11(15) 1_565 .
Ga5 Au1 Na1 68.3(5) 5_656 5_666
Ga4 Au1 Na1 67.1(5) 5_657 5_666
Ga4 Au1 Na1 70.8(3) 1_565 5_666
Ga4 Au1 Na1 138.7(4) . 5_666
Ga5 Au1 Na1 129.6(4) . 5_666
Ga5 Au1 Na1 64.0(4) 1_565 5_666
Ga3 Au1 Na1 138.4(2) . 5_666
Ga5 Au1 Na1 68.3(5) 5_656 5_656
Ga4 Au1 Na1 67.1(5) 5_657 5_656
Ga4 Au1 Na1 138.7(4) 1_565 5_656
Ga4 Au1 Na1 70.8(3) . 5_656
Ga5 Au1 Na1 64.0(4) . 5_656
Ga5 Au1 Na1 129.6(4) 1_565 5_656
Ga3 Au1 Na1 138.4(2) . 5_656
Na1 Au1 Na1 82.7(5) 5_666 5_656
Ga6 Au2 Ga6 111.8(2) 1_565 .
Ga6 Au2 Ga4 123.28(10) 1_565 2_554
Ga6 Au2 Ga4 123.28(10) . 2_554
Ga6 Au2 Ga3 153.5(2) 1_565 2_554
Ga6 Au2 Ga3 63.24(16) . 2_554
Ga4 Au2 Ga3 72.39(14) 2_554 2_554
Ga6 Au2 Ga3 63.24(16) 1_565 2_564
Ga6 Au2 Ga3 153.5(2) . 2_564
Ga4 Au2 Ga3 72.39(14) 2_554 2_564
Ga3 Au2 Ga3 108.6(3) 2_554 2_564
Ga6 Au2 Ga3 62.05(15) 1_565 .
Ga6 Au2 Ga3 62.05(15) . .
Ga4 Au2 Ga3 135.1(2) 2_554 .
Ga3 Au2 Ga3 124.50(10) 2_554 .
Ga3 Au2 Ga3 124.50(10) 2_564 .
Ga6 Au2 Ga6 104.76(19) 1_565 2_554
Ga6 Au2 Ga6 104.76(19) . 2_554
Ga4 Au2 Ga6 74.62(18) 2_554 2_554
Ga3 Au2 Ga6 55.86(15) 2_554 2_554
Ga3 Au2 Ga6 55.86(15) 2_564 2_554
Ga3 Au2 Ga6 150.26(17) . 2_554
Ga6 Au2 Na1 71.5(3) 1_565 .
Ga6 Au2 Na1 71.5(3) . .
Ga4 Au2 Na1 136.1(5) 2_554 .
Ga3 Au2 Na1 82.7(3) 2_554 .
Ga3 Au2 Na1 82.7(3) 2_564 .
Ga3 Au2 Na1 88.7(5) . .
Ga6 Au2 Na1 61.5(5) 2_554 .
Ga6 Au2 Na1 65.9(3) 1_565 2_565
Ga6 Au2 Na1 133.5(5) . 2_565
Ga4 Au2 Na1 67.2(4) 2_554 2_565
Ga3 Au2 Na1 137.8(3) 2_554 2_565
Ga3 Au2 Na1 70.5(4) 2_564 2_565
Ga3 Au2 Na1 79.7(4) . 2_565
Ga6 Au2 Na1 121.1(4) 2_554 2_565
Na1 Au2 Na1 136.41(18) . 2_565
Ga6 Au2 Na1 133.5(5) 1_565 2
Ga6 Au2 Na1 65.9(3) . 2
Ga4 Au2 Na1 67.2(4) 2_554 2
Ga3 Au2 Na1 70.5(4) 2_554 2
Ga3 Au2 Na1 137.8(3) 2_564 2
Ga3 Au2 Na1 79.7(4) . 2
Ga6 Au2 Na1 121.1(4) 2_554 2
Na1 Au2 Na1 136.41(18) . 2
Na1 Au2 Na1 82.8(6) 2_565 2
Au2 Ga3 Au2 108.6(3) 2_565 2
Au2 Ga3 Au1 106.53(15) 2_565 .
Au2 Ga3 Au1 106.53(15) 2 .
Au2 Ga3 Au2 108.13(13) 2_565 .
Au2 Ga3 Au2 108.13(13) 2 .
Au1 Ga3 Au2 118.6(3) . .
Au2 Ga3 Ga6 57.46(13) 2_565 2
Au2 Ga3 Ga6 57.46(13) 2 2
Au1 Ga3 Ga6 142.0(3) . 2
Au2 Ga3 Ga6 99.4(2) . 2
Au2 Ga3 Ga6 161.7(2) 2_565 .
Au2 Ga3 Ga6 71.34(14) 2 .
Au1 Ga3 Ga6 90.56(17) . .
Au2 Ga3 Ga6 56.47(16) . .
Ga6 Ga3 Ga6 112.10(12) 2 .
Au2 Ga3 Ga6 71.34(14) 2_565 1_565
Au2 Ga3 Ga6 161.7(2) 2 1_565
Au1 Ga3 Ga6 90.56(17) . 1_565
Au2 Ga3 Ga6 56.47(16) . 1_565
Ga6 Ga3 Ga6 112.10(12) 2 1_565
Ga6 Ga3 Ga6 102.8(3) . 1_565
Au2 Ga3 Na1 63.0(2) 2_565 1_556
Au2 Ga3 Na1 63.0(2) 2 1_556
Au1 Ga3 Na1 80.3(4) . 1_556
Au2 Ga3 Na1 161.1(4) . 1_556
Ga6 Ga3 Na1 61.7(4) 2 1_556
Ga6 Ga3 Na1 128.05(17) . 1_556
Ga6 Ga3 Na1 128.05(17) 1_565 1_556
Au2 Ga4 Au1 114.4(3) 2 5_657
Au2 Ga4 Au1 109.83(14) 2 1_545
Au1 Ga4 Au1 106.47(15) 5_657 1_545
Au2 Ga4 Au1 109.83(14) 2 .
Au1 Ga4 Au1 106.47(15) 5_657 .
Au1 Ga4 Au1 109.7(3) 1_545 .
Au2 Ga4 Ga5 104.7(2) 2 .
Au1 Ga4 Ga5 140.8(2) 5_657 .
Au1 Ga4 Ga5 57.55(14) 1_545 .
Au1 Ga4 Ga5 57.55(14) . .
Au2 Ga4 Na1 65.8(3) 2 1_556
Au1 Ga4 Na1 65.9(4) 5_657 1_556
Au1 Ga4 Na1 165.9(4) 1_545 1_556
Au1 Ga4 Na1 84.3(3) . 1_556
Ga5 Ga4 Na1 135.9(4) . 1_556
Au2 Ga4 Na1 65.8(3) 2 1_546
Au1 Ga4 Na1 65.9(4) 5_657 1_546
Au1 Ga4 Na1 84.3(3) 1_545 1_546
Au1 Ga4 Na1 165.9(4) . 1_546
Ga5 Ga4 Na1 135.9(4) . 1_546
Na1 Ga4 Na1 81.7(6) 1_556 1_546
Au2 Ga4 Na1 164.3(5) 2 5_656
Au1 Ga4 Na1 81.3(5) 5_657 5_656
Au1 Ga4 Na1 63.1(2) 1_545 5_656
Au1 Ga4 Na1 63.1(2) . 5_656
Ga5 Ga4 Na1 59.5(5) . 5_656
Na1 Ga4 Na1 124.6(4) 1_556 5_656
Na1 Ga4 Na1 124.6(3) 1_546 5_656
Ga6 Ga5 Au1 119.6(3) . 5_656
Ga6 Ga5 Au1 97.56(18) . .
Au1 Ga5 Au1 115.17(14) 5_656 .
Ga6 Ga5 Au1 97.56(18) . 1_545
Au1 Ga5 Au1 115.17(14) 5_656 1_545
Au1 Ga5 Au1 109.2(3) . 1_545
Ga6 Ga5 Ga5 125.5(2) . 5_656
Au1 Ga5 Ga5 58.4(2) 5_656 5_656
Au1 Ga5 Ga5 56.81(13) . 5_656
Au1 Ga5 Ga5 134.7(3) 1_545 5_656
Ga6 Ga5 Ga5 125.5(2) . 5_646
Au1 Ga5 Ga5 58.4(2) 5_656 5_646
Au1 Ga5 Ga5 134.7(3) . 5_646
Au1 Ga5 Ga5 56.81(13) 1_545 5_646
Ga5 Ga5 Ga5 100.1(3) 5_656 5_646
Ga6 Ga5 Ga4 82.0(2) . .
Au1 Ga5 Ga4 158.4(3) 5_656 .
Au1 Ga5 Ga4 57.31(14) . .
Au1 Ga5 Ga4 57.31(14) 1_545 .
Ga5 Ga5 Ga4 110.6(3) 5_656 .
Ga5 Ga5 Ga4 110.6(3) 5_646 .
Ga6 Ga5 Na1 151.9(6) . 5_656
Au1 Ga5 Na1 88.5(5) 5_656 5_656
Au1 Ga5 Na1 67.6(3) . 5_656
Au1 Ga5 Na1 67.6(3) 1_545 5_656
Ga5 Ga5 Na1 67.4(3) 5_656 5_656
Ga5 Ga5 Na1 67.4(3) 5_646 5_656
Ga4 Ga5 Na1 69.9(5) . 5_656
Ga6 Ga5 Na1 69.5(4) . 1_545
Au1 Ga5 Na1 65.4(4) 5_656 1_545
Au1 Ga5 Na1 162.8(3) . 1_545
Au1 Ga5 Na1 84.4(3) 1_545 1_545
Ga5 Ga5 Na1 120.9(5) 5_656 1_545
Ga5 Ga5 Na1 61.5(3) 5_646 1_545
Ga4 Ga5 Na1 128.5(4) . 1_545
Na1 Ga5 Na1 128.9(4) 5_656 1_545
Ga6 Ga5 Na1 69.5(4) . .
Au1 Ga5 Na1 65.4(4) 5_656 .
Au1 Ga5 Na1 84.4(3) . .
Au1 Ga5 Na1 162.8(3) 1_545 .
Ga5 Ga5 Na1 61.5(3) 5_656 .
Ga5 Ga5 Na1 120.9(5) 5_646 .
Ga4 Ga5 Na1 128.5(4) . .
Na1 Ga5 Na1 128.9(4) 5_656 .
Na1 Ga5 Na1 80.5(6) 1_545 .
Ga5 Ga6 Au2 120.91(12) . 1_545
Ga5 Ga6 Au2 120.91(12) . .
Au2 Ga6 Au2 111.8(2) 1_545 .
Ga5 Ga6 Ga3 132.2(3) . 2_554
Au2 Ga6 Ga3 59.29(14) 1_545 2_554
Au2 Ga6 Ga3 59.29(14) . 2_554
Ga5 Ga6 Ga3 86.53(19) . .
Au2 Ga6 Ga3 144.8(3) 1_545 .
Au2 Ga6 Ga3 61.48(14) . .
Ga3 Ga6 Ga3 120.05(12) 2_554 .
Ga5 Ga6 Ga3 86.53(19) . 1_545
Au2 Ga6 Ga3 61.48(14) 1_545 1_545
Au2 Ga6 Ga3 144.8(3) . 1_545
Ga3 Ga6 Ga3 120.05(12) 2_554 1_545
Ga3 Ga6 Ga3 102.8(3) . 1_545
Ga5 Ga6 Au2 98.7(3) . 2
Au2 Ga6 Au2 98.27(17) 1_545 2
Au2 Ga6 Au2 98.27(17) . 2
Ga3 Ga6 Au2 129.2(2) 2_554 2
Ga3 Ga6 Au2 52.81(17) . 2
Ga3 Ga6 Au2 52.81(17) 1_545 2
Ga5 Ga6 Na1 158.1(6) . 2
Au2 Ga6 Na1 66.8(2) 1_545 2
Au2 Ga6 Na1 66.8(2) . 2
Ga3 Ga6 Na1 69.7(5) 2_554 2
Ga3 Ga6 Na1 79.9(3) . 2
Ga3 Ga6 Na1 79.9(3) 1_545 2
Au2 Ga6 Na1 59.5(5) 2 2
Ga5 Ga6 Na1 66.6(4) . 1_545
Au2 Ga6 Na1 62.0(3) 1_545 1_545
Au2 Ga6 Na1 125.4(4) . 1_545
Ga3 Ga6 Na1 76.9(4) 2_554 1_545
Ga3 Ga6 Na1 152.0(3) . 1_545
Ga3 Ga6 Na1 83.9(4) 1_545 1_545
Au2 Ga6 Na1 135.8(4) 2 1_545
Na1 Ga6 Na1 128.0(4) 2 1_545
Ga5 Ga6 Na1 66.6(4) . .
Au2 Ga6 Na1 125.4(4) 1_545 .
Au2 Ga6 Na1 62.0(3) . .
Ga3 Ga6 Na1 76.9(4) 2_554 .
Ga3 Ga6 Na1 83.9(4) . .
Ga3 Ga6 Na1 152.0(3) 1_545 .
Au2 Ga6 Na1 135.8(4) 2 .
Na1 Ga6 Na1 128.0(4) 2 .
Na1 Ga6 Na1 78.6(6) 1_545 .
Au2 Na1 Ga5 119.9(9) . 5_656
Au2 Na1 Ga6 59.0(4) . 2_554
Ga5 Na1 Ga6 178.9(9) 5_656 2_554
Au2 Na1 Au2 85.6(4) . 2_554
Ga5 Na1 Au2 133.2(4) 5_656 2_554
Ga6 Na1 Au2 47.2(3) 2_554 2_554
Au2 Na1 Au2 85.6(4) . 2_564
Ga5 Na1 Au2 133.2(4) 5_656 2_564
Ga6 Na1 Au2 47.2(3) 2_554 2_564
Au2 Na1 Au2 82.8(6) 2_554 2_564
Au2 Na1 Au1 129.5(6) . 5_666
Ga5 Na1 Au1 48.5(3) 5_656 5_666
Ga6 Na1 Au1 132.0(5) 2_554 5_666
Au2 Na1 Au1 141.5(9) 2_554 5_666
Au2 Na1 Au1 84.8(3) 2_564 5_666
Au2 Na1 Au1 129.5(6) . 5_656
Ga5 Na1 Au1 48.5(3) 5_656 5_656
Ga6 Na1 Au1 132.0(5) 2_554 5_656
Au2 Na1 Au1 84.8(3) 2_554 5_656
Au2 Na1 Au1 141.5(9) 2_564 5_656
Au1 Na1 Au1 82.7(5) 5_666 5_656
Au2 Na1 Ga4 130.0(4) . 1_554
Ga5 Na1 Ga4 91.5(4) 5_656 1_554
Ga6 Na1 Ga4 89.3(6) 2_554 1_554
Au2 Na1 Ga4 47.0(3) 2_554 1_554
Au2 Na1 Ga4 100.6(7) 2_564 1_554
Au1 Na1 Ga4 100.5(6) 5_666 1_554
Au1 Na1 Ga4 47.0(2) 5_656 1_554
Au2 Na1 Ga4 130.0(4) . 1_564
Ga5 Na1 Ga4 91.5(4) 5_656 1_564
Ga6 Na1 Ga4 89.3(6) 2_554 1_564
Au2 Na1 Ga4 100.6(7) 2_554 1_564
Au2 Na1 Ga4 47.0(3) 2_564 1_564
Au1 Na1 Ga4 47.0(2) 5_666 1_564
Au1 Na1 Ga4 100.5(6) 5_656 1_564
Ga4 Na1 Ga4 81.7(6) 1_554 1_564
Au2 Na1 Ga5 86.4(6) . 1_565
Ga5 Na1 Ga5 51.1(4) 5_656 1_565
Ga6 Na1 Ga5 128.3(4) 2_554 1_565
Au2 Na1 Ga5 171.9(8) 2_554 1_565
Au2 Na1 Ga5 97.76(10) 2_564 1_565
Au1 Na1 Ga5 46.4(2) 5_666 1_565
Au1 Na1 Ga5 99.4(6) 5_656 1_565
Ga4 Na1 Ga5 140.1(6) 1_554 1_565
Ga4 Na1 Ga5 85.5(2) 1_564 1_565
Au2 Na1 Ga5 86.4(6) . .
Ga5 Na1 Ga5 51.1(4) 5_656 .
Ga6 Na1 Ga5 128.3(4) 2_554 .
Au2 Na1 Ga5 97.76(10) 2_554 .
Au2 Na1 Ga5 171.9(8) 2_564 .
Au1 Na1 Ga5 99.4(6) 5_666 .
Au1 Na1 Ga5 46.4(2) 5_656 .
Ga4 Na1 Ga5 85.5(2) 1_554 .
Ga4 Na1 Ga5 140.1(6) 1_564 .
Ga5 Na1 Ga5 80.5(6) 1_565 .
Au2 Na1 Ga6 46.5(3) . 1_565
Ga5 Na1 Ga6 92.1(6) 5_656 1_565
Ga6 Na1 Ga6 87.0(4) 2_554 1_565
Au2 Na1 Ga6 129.0(6) 2_554 1_565
Au2 Na1 Ga6 78.0(3) 2_564 1_565
Au1 Na1 Ga6 83.1(3) 5_666 1_565
Au1 Na1 Ga6 135.7(8) 5_656 1_565
Ga4 Na1 Ga6 176.1(6) 1_554 1_565
Ga4 Na1 Ga6 99.73(11) 1_564 1_565
Ga5 Na1 Ga6 43.9(3) 1_565 1_565
Ga5 Na1 Ga6 95.6(7) . 1_565

loop_
_geom_bond_atom_site_label_1
_geom_bond_atom_site_label_2
_geom_bond_distance
_geom_bond_site_symmetry_2
Au1 Ga5 2.612(7) 5_656
Au1 Ga4 2.629(7) 5_657
Au1 Ga4 2.650(4) 1_565
Au1 Ga4 2.650(4) .
Au1 Ga5 2.658(4) .
Au1 Ga5 2.658(4) 1_565
Au1 Ga3 2.722(5) .
Au1 Na1 3.281(15) 5_666
Au1 Na1 3.281(15) 5_656
Au2 Ga6 2.616(3) 1_565
Au2 Ga6 2.616(3) .
Au2 Ga4 2.628(5) 2_554
Au2 Ga3 2.668(5) 2_554
Au2 Ga3 2.668(5) 2_564
Au2 Ga3 2.757(7) .
Au2 Ga6 3.173(8) 2_554
Au2 Na1 3.19(2) .
Au2 Na1 3.275(19) 2_565
Au2 Na1 3.275(19) 2
Ga3 Au2 2.668(5) 2_565
Ga3 Au2 2.668(5) 2
Ga3 Ga6 2.770(9) 2
Ga3 Ga6 2.772(6) .
Ga3 Ga6 2.772(6) 1_565
Ga3 Na1 3.46(3) 1_556
Ga4 Au2 2.628(5) 2
Ga4 Au1 2.629(7) 5_657
Ga4 Au1 2.650(4) 1_545
Ga4 Ga5 2.857(9) .
Ga4 Na1 3.31(2) 1_556
Ga4 Na1 3.31(2) 1_546
Ga4 Na1 3.48(2) 5_656
Ga5 Ga6 2.531(7) .
Ga5 Au1 2.612(7) 5_656
Ga5 Au1 2.658(4) 1_545
Ga5 Ga5 2.825(7) 5_656
Ga5 Ga5 2.825(7) 5_646
Ga5 Na1 3.19(2) 5_656
Ga5 Na1 3.35(2) 1_545
Ga5 Na1 3.35(2) .
Ga6 Au2 2.616(3) 1_545
Ga6 Ga3 2.770(9) 2_554
Ga6 Ga3 2.772(6) 1_545
Ga6 Au2 3.173(8) 2
Ga6 Na1 3.25(2) 2
Ga6 Na1 3.42(2) 1_545
Ga6 Na1 3.42(2) .
Na1 Ga5 3.19(2) 5_656
Na1 Ga6 3.25(2) 2_554
Na1 Au2 3.275(19) 2_554
Na1 Au2 3.275(19) 2_564
Na1 Au1 3.281(15) 5_666
Na1 Au1 3.281(15) 5_656
Na1 Ga4 3.31(2) 1_554
Na1 Ga4 3.31(2) 1_564
Na1 Ga5 3.35(2) 1_565
Na1 Ga6 3.42(2) 1_565
